data_4336053
loop_
_publ_author_name
'Han-Qing Wu'
'Ping Ju'
'Huan He'
'Bai-Feng Yang'
'Guo-Yu Yang'

_publ_contact_author_email ygy@bit.edu.cn
_publ_contact_author_name 'Prof. Guo-Yu Yang'
_publ_section_title
;
 Three New Mixed-Alkali- and Alkaline-Earth-Metal Borates: From 1D Chain
 to 2D Layer to 3D Framework
;
_journal_name_full 'Inorganic Chemistry'
_journal_page_first 10566
_journal_page_last 10570
_journal_paper_doi 10.1021/ic4015465
_journal_volume 52
_journal_year 2013
_chemical_formula_sum 'B10 H3 Li O19 Sr2'
_chemical_formula_weight 597.30
_chemical_name_systematic
; 
 ? 
;
_space_group_IT_number 2
_symmetry_cell_setting triclinic
_symmetry_space_group_name_Hall '-P 1'
_symmetry_space_group_name_H-M 'P -1'
_atom_sites_solution_hydrogens geom
_atom_sites_solution_primary direct
_atom_sites_solution_secondary difmap
_audit_creation_method SHELXL-97
_cell_angle_alpha 61.42(3)
_cell_angle_beta 72.954(19)
_cell_angle_gamma 72.434(14)
_cell_formula_units_Z 2
_cell_length_a 6.6427(16)
_cell_length_b 11.005(3)
_cell_length_c 11.330(5)
_cell_measurement_temperature 293(2)
_cell_volume 682.4(4)
_computing_structure_refinement 'SHELXL-97 (Sheldrick, 1997)'
_computing_structure_solution 'SHELXS-97 (Sheldrick, 1990)'
_diffrn_ambient_temperature 293(2)
_diffrn_measured_fraction_theta_full 0.963
_diffrn_measured_fraction_theta_max 0.963
_diffrn_radiation_monochromator graphite
_diffrn_radiation_source 'fine-focus sealed tube'
_diffrn_radiation_type MoK\a
_diffrn_radiation_wavelength 0.71073
_diffrn_reflns_av_R_equivalents 0.0312
_diffrn_reflns_av_sigmaI/netI 0.0613
_diffrn_reflns_limit_h_max 8
_diffrn_reflns_limit_h_min -6
_diffrn_reflns_limit_k_max 14
_diffrn_reflns_limit_k_min -12
_diffrn_reflns_limit_l_max 14
_diffrn_reflns_limit_l_min -14
_diffrn_reflns_number 4907
_diffrn_reflns_theta_full 27.50
_diffrn_reflns_theta_max 27.50
_diffrn_reflns_theta_min 3.27
_exptl_absorpt_coefficient_mu 7.939
_exptl_absorpt_correction_T_max 1
_exptl_absorpt_correction_T_min 0.71928
_exptl_absorpt_correction_type multi-scan
_exptl_crystal_colour colorless
_exptl_crystal_density_diffrn 2.907
_exptl_crystal_description block
_exptl_crystal_F_000 568
_exptl_crystal_size_max 0.42
_exptl_crystal_size_mid 0.28
_exptl_crystal_size_min 0.24
_refine_diff_density_max 0.666
_refine_diff_density_min -0.704
_refine_diff_density_rms 0.136
_refine_ls_extinction_method none
_refine_ls_goodness_of_fit_ref 0.990
_refine_ls_hydrogen_treatment mixed
_refine_ls_matrix_type full
_refine_ls_number_parameters 298
_refine_ls_number_reflns 3023
_refine_ls_number_restraints 6
_refine_ls_restrained_S_all 0.990
_refine_ls_R_factor_all 0.0455
_refine_ls_R_factor_gt 0.0332
_refine_ls_shift/su_max 0.001
_refine_ls_shift/su_mean 0.000
_refine_ls_structure_factor_coef Fsqd
_refine_ls_weighting_details 'calc w=1/[\s^2^(Fo^2^)+(0.0190P)^2^+0.0000P] where P=(Fo^2^+2Fc^2^)/3'
_refine_ls_weighting_scheme calc
_refine_ls_wR_factor_gt 0.0614
_refine_ls_wR_factor_ref 0.0645
_reflns_number_gt 2514
_reflns_number_total 3023
_reflns_threshold_expression >2sigma(I)
_cod_data_source_file ic4015465_si_002_3.cif
_cod_data_source_block 2
_cod_original_formula_sum 'B10 H3  Li O19 Sr2'
_cod_database_code 4336053

loop_
_symmetry_equiv_pos_as_xyz
'x, y, z'
'-x, -y, -z'

loop_
_atom_site_label
_atom_site_type_symbol
_atom_site_fract_x
_atom_site_fract_y
_atom_site_fract_z
_atom_site_U_iso_or_equiv
_atom_site_adp_type
_atom_site_occupancy
_atom_site_symmetry_multiplicity
_atom_site_calc_flag
_atom_site_refinement_flags
Sr1 Sr 0.80291(5) 0.46411(4) 0.90680(3) 0.01071(10) Uani 1 1 d .
Sr2 Sr 0.32062(5) 0.98681(4) 0.37713(3) 0.00890(10) Uani 1 1 d .
Li1 Li 0.924(3) 0.8805(15) 0.0864(14) 0.037(5) Uani 0.50 1 d P
Li2 Li 0.5000 0.0000 0.0000 0.035(3) Uani 1 2 d S
B4 B 0.9574(6) 0.7046(5) 0.3522(4) 0.0117(9) Uani 1 1 d .
B6 B 0.4930(6) 0.6922(5) 0.7023(4) 0.0105(9) Uani 1 1 d .
B5 B 0.8292(6) 0.7780(5) 0.5374(4) 0.0071(8) Uani 1 1 d .
B3 B 0.8165(6) 0.9617(5) 0.2994(5) 0.0122(9) Uani 1 1 d .
B2 B 0.7125(6) 1.1463(5) 0.0762(4) 0.0089(9) Uani 1 1 d U
B1 B 1.0526(6) 1.1310(5) 0.1435(4) 0.0108(9) Uani 1 1 d .
B10 B 0.4538(6) 0.3027(5) 0.7553(5) 0.0142(10) Uani 1 1 d .
B9 B 0.3572(6) 0.2627(5) 0.9946(4) 0.0092(9) Uani 1 1 d .
B7 B 0.1469(6) 0.7285(5) 0.6457(4) 0.0108(9) Uani 1 1 d .
B8 B 0.2945(6) 0.5032(5) 0.8137(4) 0.0104(9) Uani 1 1 d .
O18 O 0.4053(4) 0.2082(3) 0.8862(3) 0.0138(6) Uani 1 1 d .
O7 O 0.7159(3) 0.9068(3) 0.4441(2) 0.0077(5) Uani 1 1 d .
O16 O 0.2169(4) 0.4033(3) 0.9471(2) 0.0089(5) Uani 1 1 d .
O1 O 0.9189(4) 1.1983(3) 0.0492(2) 0.0101(6) Uani 1 1 d .
O14 O 0.1033(4) 0.6095(3) 0.7581(2) 0.0106(6) Uani 1 1 d .
O8 O 1.0092(4) 0.8186(3) 0.5584(2) 0.0099(5) Uani 1 1 d .
O6 O 0.9143(4) 0.8397(3) 0.2597(3) 0.0139(6) Uani 1 1 d .
O15 O 0.4138(4) 0.4443(3) 0.7157(3) 0.0157(6) Uani 1 1 d .
O12 O 0.3481(4) 0.7649(3) 0.6112(2) 0.0107(6) Uani 1 1 d .
O17 O 0.2522(4) 0.1600(3) 1.1187(2) 0.0118(6) Uani 1 1 d .
O10 O 0.9176(4) 0.6673(3) 0.4891(2) 0.0125(6) Uani 1 1 d .
O13 O 0.4363(4) 0.5805(3) 0.8226(2) 0.0117(6) Uani 1 1 d .
O3 O 0.5561(4) 1.2724(3) 0.0162(2) 0.0091(5) Uani 1 1 d .
O9 O 1.0459(5) 0.6005(3) 0.3053(3) 0.0188(6) Uani 1 1 d .
H9 H 1.0540 0.5227 0.3706 0.028 Uiso 1 1 calc R
O11 O 0.6902(4) 0.7214(3) 0.6728(2) 0.0103(6) Uani 1 1 d .
O2 O 0.9975(4) 1.0299(3) 0.2712(3) 0.0132(6) Uani 1 1 d .
O4 O 0.7641(4) 1.0539(3) 0.0040(3) 0.0159(6) Uani 1 1 d .
H4 H 0.8040 1.0993 -0.0779 0.024 Uiso 1 1 calc R
O5 O 0.6540(4) 1.0609(3) 0.2205(2) 0.0112(6) Uani 1 1 d .
O19 O 0.5481(5) 0.2506(3) 0.6565(3) 0.0249(7) Uani 1 1 d .
H19 H 0.5647 0.3167 0.5808 0.037 Uiso 1 1 calc R

loop_
_atom_site_aniso_label
_atom_site_aniso_U_11
_atom_site_aniso_U_22
_atom_site_aniso_U_33
_atom_site_aniso_U_23
_atom_site_aniso_U_13
_atom_site_aniso_U_12
Sr1 0.00876(18) 0.0130(2) 0.01246(19) -0.00534(17) -0.00356(14) -0.00338(14)
Sr2 0.00703(17) 0.0104(2) 0.01075(19) -0.00462(16) -0.00368(13) -0.00139(14)
Li1 0.083(13) 0.009(8) 0.012(7) -0.009(7) -0.018(8) 0.018(8)
Li2 0.037(6) 0.020(6) 0.051(8) -0.012(6) -0.024(6) 0.000(5)
B4 0.009(2) 0.018(3) 0.013(2) -0.010(2) -0.0014(17) -0.0045(18)
B6 0.012(2) 0.012(2) 0.011(2) -0.006(2) -0.0022(17) -0.0048(18)
B5 0.0070(19) 0.008(2) 0.008(2) -0.0038(18) -0.0025(15) -0.0018(16)
B3 0.008(2) 0.012(2) 0.018(2) -0.007(2) -0.0034(17) -0.0029(17)
B2 0.0076(11) 0.0097(12) 0.0103(12) -0.0037(9) -0.0027(8) -0.0030(9)
B1 0.010(2) 0.013(2) 0.012(2) -0.006(2) -0.0047(17) -0.0031(18)
B10 0.008(2) 0.020(3) 0.022(3) -0.013(2) -0.0034(18) -0.0028(18)
B9 0.0094(19) 0.009(2) 0.012(2) -0.0030(19) -0.0082(16) -0.0017(17)
B7 0.011(2) 0.015(2) 0.013(2) -0.009(2) -0.0023(17) -0.0039(18)
B8 0.0081(19) 0.012(2) 0.012(2) -0.005(2) -0.0007(16) -0.0061(17)
O18 0.0170(13) 0.0123(15) 0.0179(15) -0.0097(13) -0.0103(11) 0.0020(11)
O7 0.0060(12) 0.0089(14) 0.0088(13) -0.0035(12) -0.0024(10) -0.0016(10)
O16 0.0068(12) 0.0090(14) 0.0094(13) -0.0021(12) -0.0029(10) -0.0012(10)
O1 0.0073(12) 0.0130(15) 0.0122(13) -0.0052(12) -0.0027(10) -0.0043(10)
O14 0.0065(12) 0.0114(14) 0.0130(13) -0.0025(12) -0.0050(10) -0.0022(10)
O8 0.0091(12) 0.0104(14) 0.0109(13) -0.0015(12) -0.0065(10) -0.0036(10)
O6 0.0189(14) 0.0106(15) 0.0110(14) -0.0045(12) -0.0036(11) -0.0005(11)
O15 0.0196(14) 0.0149(16) 0.0122(14) -0.0076(13) -0.0006(11) -0.0020(12)
O12 0.0061(12) 0.0114(14) 0.0118(13) 0.0004(12) -0.0056(10) -0.0032(10)
O17 0.0095(12) 0.0138(15) 0.0108(13) 0.0001(12) -0.0073(10) -0.0043(11)
O10 0.0194(14) 0.0099(14) 0.0107(14) -0.0054(12) -0.0059(11) -0.0012(11)
O13 0.0108(12) 0.0123(15) 0.0134(14) -0.0023(12) -0.0047(10) -0.0069(11)
O3 0.0090(12) 0.0087(14) 0.0103(13) -0.0018(12) -0.0068(10) -0.0018(10)
O9 0.0304(16) 0.0143(15) 0.0139(14) -0.0085(13) -0.0039(13) -0.0029(13)
O11 0.0067(12) 0.0155(15) 0.0093(13) -0.0040(12) -0.0022(10) -0.0044(11)
O2 0.0101(12) 0.0170(15) 0.0133(14) -0.0026(13) -0.0067(10) -0.0057(11)
O4 0.0139(13) 0.0188(16) 0.0205(15) -0.0124(14) -0.0056(12) -0.0013(12)
O5 0.0080(12) 0.0123(14) 0.0112(13) -0.0005(12) -0.0039(10) -0.0047(11)
O19 0.0345(17) 0.0221(18) 0.0195(16) -0.0138(15) 0.0015(14) -0.0050(14)

loop_
_atom_type_symbol
_atom_type_description
_atom_type_scat_dispersion_real
_atom_type_scat_dispersion_imag
_atom_type_scat_source
B B 0.0013 0.0007 'International Tables Vol C Tables 4.2.6.8 and 6.1.1.4'
H H 0.0000 0.0000 'International Tables Vol C Tables 4.2.6.8 and 6.1.1.4'
Li Li -0.0003 0.0001 'International Tables Vol C Tables 4.2.6.8 and 6.1.1.4'
O O 0.0106 0.0060 'International Tables Vol C Tables 4.2.6.8 and 6.1.1.4'
Sr Sr -1.5307 3.2498 'International Tables Vol C Tables 4.2.6.8 and 6.1.1.4'

loop_
_geom_angle_atom_site_label_1
_geom_angle_atom_site_label_2
_geom_angle_atom_site_label_3
_geom_angle
_geom_angle_site_symmetry_1
_geom_angle_site_symmetry_3
O6 B4 O10 122.3(3) . .
O6 B4 O9 118.4(3) . .
O10 B4 O9 119.3(4) . .
O11 B6 O13 119.0(3) . .
O11 B6 O12 122.8(4) . .
O13 B6 O12 118.1(3) . .
O7 B5 O10 114.5(3) . .
O7 B5 O11 110.8(3) . .
O10 B5 O11 109.2(3) . .
O7 B5 O8 105.9(3) . .
O10 B5 O8 109.5(3) . .
O11 B5 O8 106.5(3) . .
O5 B3 O7 108.1(3) . .
O5 B3 O2 110.3(3) . .
O7 B3 O2 112.4(3) . .
O5 B3 O6 111.5(3) . .
O7 B3 O6 109.1(3) . .
O2 B3 O6 105.4(3) . .
O5 B2 O3 115.7(3) . .
O5 B2 O4 107.9(3) . .
O3 B2 O4 111.1(3) . .
O5 B2 O1 109.7(3) . .
O3 B2 O1 105.5(3) . .
O4 B2 O1 106.6(3) . .
O2 B1 O1 122.7(3) . .
O2 B1 O17 114.0(3) . 1_664
O1 B1 O17 123.3(4) . 1_664
O18 B10 O15 123.3(4) . .
O18 B10 O19 117.6(4) . .
O15 B10 O19 119.0(4) . .
O3 B9 O17 110.3(3) 1_546 .
O3 B9 O16 110.0(3) 1_546 .
O17 B9 O16 112.0(3) . .
O3 B9 O18 109.9(3) 1_546 .
O17 B9 O18 105.9(3) . .
O16 B9 O18 108.5(3) . .
O14 B7 O8 124.9(4) . 1_455
O14 B7 O12 120.1(3) . .
O8 B7 O12 115.0(4) 1_455 .
O16 B8 O15 115.5(3) . .
O16 B8 O13 110.4(3) . .
O15 B8 O13 107.6(3) . .
O16 B8 O14 107.2(3) . .
O15 B8 O14 108.5(3) . .
O13 B8 O14 107.4(3) . .
B10 O18 B9 115.9(3) . .
B5 O7 B3 117.4(3) . .
B8 O16 B9 115.1(3) . .
B1 O1 B2 120.4(3) . .
B7 O14 B8 115.7(3) . .
B7 O8 B5 124.5(3) 1_655 .
B4 O6 B3 122.9(3) . .
B10 O15 B8 120.3(3) . .
B6 O12 B7 120.5(3) . .
B1 O17 B9 127.9(3) 1_446 .
B4 O10 B5 118.9(3) . .
B6 O13 B8 114.3(3) . .
B2 O3 B9 120.8(3) . 1_564
B4 O9 H9 109.5 . .
B6 O11 B5 128.3(3) . .
B1 O2 B3 119.3(3) . .
B2 O4 H4 109.5 . .
B3 O5 B2 120.3(3) . .
B10 O19 H19 109.5 . .

loop_
_geom_bond_atom_site_label_1
_geom_bond_atom_site_label_2
_geom_bond_distance
_geom_bond_site_symmetry_2
B4 O6 1.349(5) .
B4 O10 1.364(5) .
B4 O9 1.391(5) .
B6 O11 1.352(5) .
B6 O13 1.374(5) .
B6 O12 1.399(5) .
B5 O7 1.443(5) .
B5 O10 1.465(5) .
B5 O11 1.482(5) .
B5 O8 1.510(5) .
B3 O5 1.441(5) .
B3 O7 1.467(5) .
B3 O2 1.484(5) .
B3 O6 1.519(5) .
B2 O5 1.444(5) .
B2 O3 1.452(5) .
B2 O4 1.498(5) .
B2 O1 1.536(5) .
B1 O2 1.364(5) .
B1 O1 1.371(5) .
B1 O17 1.375(5) 1_664
B10 O18 1.354(5) .
B10 O15 1.361(5) .
B10 O19 1.399(5) .
B9 O3 1.455(5) 1_546
B9 O17 1.456(5) .
B9 O16 1.476(5) .
B9 O18 1.526(5) .
B7 O14 1.355(5) .
B7 O8 1.358(5) 1_455
B7 O12 1.402(5) .
B8 O16 1.433(5) .
B8 O15 1.464(5) .
B8 O13 1.498(5) .
B8 O14 1.499(5) .
O8 B7 1.358(5) 1_655
O17 B1 1.375(5) 1_446
O3 B9 1.455(5) 1_564
O9 H9 0.8200 .
O4 H4 0.8200 .
O19 H19 0.8200 .

loop_
_geom_hbond_atom_site_label_D
_geom_hbond_atom_site_label_H
_geom_hbond_atom_site_label_A
_geom_hbond_distance_DH
_geom_hbond_distance_HA
_geom_hbond_distance_DA
_geom_hbond_angle_DHA
_geom_hbond_site_symmetry_A
O19 H19 O12 0.82 2.59 2.984(4) 111.3 2_666
O4 H4 O6 0.82 2.32 3.047(4) 148.4 2_775
O9 H9 O10 0.82 1.92 2.739(4) 174.4 2_766
